data_4068878
loop_
_publ_author_name
'Xiao, Liwei'
'Gao, Rong'
'Zhang, Min'
'Li, Yan'
'Cao, Xiaoping'
'Sun, Wen-Hua'

_publ_section_title
;
 2-(1H-2-Benzimidazolyl)-6-(1-(arylimino)ethyl)pyridyl Iron(II) and
 Cobalt(II) Dichlorides: Syntheses, Characterizations, and Catalytic
 Behaviors toward Ethylene Reactivity
;
_journal_issue 7
_journal_name_full Organometallics
_journal_page_first 2225
_journal_paper_doi 10.1021/om801141n
_journal_volume 28
_journal_year 2009
_chemical_formula_sum 'C24 H24 Cl2 Co N4'
_chemical_formula_weight 498.30
_chemical_name_systematic
; 
 ? 
;
_space_group_IT_number 14
_symmetry_cell_setting monoclinic
_symmetry_space_group_name_Hall '-P 2ybc'
_symmetry_space_group_name_H-M 'P 1 21/c 1'
_atom_sites_solution_hydrogens geom
_atom_sites_solution_primary direct
_atom_sites_solution_secondary difmap
_audit_creation_method SHELXL-97
_cell_angle_alpha 90.00
_cell_angle_beta 101.44(3)
_cell_angle_gamma 90.00
_cell_formula_units_Z 4
_cell_length_a 8.9308(18)
_cell_length_b 15.123(3)
_cell_length_c 17.332(4)
_cell_measurement_reflns_used 22142
_cell_measurement_temperature 173(2)
_cell_measurement_theta_max 27.48
_cell_measurement_theta_min 2.17
_cell_volume 2294.4(9)
_computing_cell_refinement 'Rapid Auto(Rigaku 2001)'
_computing_data_collection 'Rapid Auto(Rigaku 2001)'
_computing_data_reduction 'Rapid Auto(Rigaku 2001)'
_computing_molecular_graphics 'XP in Siemens SHELXTL (Sheldrick, 1994)'
_computing_publication_material 'SHELX97 (Sheldrick, 1997)'
_computing_structure_refinement 'SHELXL-97 (Sheldrick, 1997)'
_computing_structure_solution 'SHELXS-97 (Sheldrick, 1990)'
_diffrn_ambient_temperature 173(2)
_diffrn_measured_fraction_theta_full 0.999
_diffrn_measured_fraction_theta_max 0.999
_diffrn_measurement_device_type 'Rigaku raxis Rapid IP Area Detector'
_diffrn_measurement_method '\w scans at fixed \c = 45\%'
_diffrn_radiation_monochromator graphite
_diffrn_radiation_source 'rotating anode'
_diffrn_radiation_type MoK\a
_diffrn_radiation_wavelength 0.71073
_diffrn_reflns_av_R_equivalents 0.0263
_diffrn_reflns_av_sigmaI/netI 0.0499
_diffrn_reflns_limit_h_max 10
_diffrn_reflns_limit_h_min -10
_diffrn_reflns_limit_k_max 17
_diffrn_reflns_limit_k_min -17
_diffrn_reflns_limit_l_max 20
_diffrn_reflns_limit_l_min -20
_diffrn_reflns_number 7573
_diffrn_reflns_theta_full 25.00
_diffrn_reflns_theta_max 25.00
_diffrn_reflns_theta_min 2.40
_exptl_absorpt_coefficient_mu 1.000
_exptl_absorpt_correction_T_max 0.8645
_exptl_absorpt_correction_T_min 0.7740
_exptl_absorpt_correction_type multi-scan
_exptl_absorpt_process_details 'ABSCOR by T.Higashi    8 March, 1995'
_exptl_crystal_colour green
_exptl_crystal_density_diffrn 1.443
_exptl_crystal_density_meas 1.443
_exptl_crystal_density_method multi-scan
_exptl_crystal_description block
_exptl_crystal_F_000 1028
_exptl_crystal_size_max 0.27
_exptl_crystal_size_mid 0.25
_exptl_crystal_size_min 0.15
_refine_diff_density_max 0.417
_refine_diff_density_min -0.346
_refine_diff_density_rms 0.081
_refine_ls_extinction_method none
_refine_ls_goodness_of_fit_ref 1.224
_refine_ls_hydrogen_treatment constr
_refine_ls_matrix_type full
_refine_ls_number_parameters 280
_refine_ls_number_reflns 4034
_refine_ls_number_restraints 0
_refine_ls_restrained_S_all 1.224
_refine_ls_R_factor_all 0.0765
_refine_ls_R_factor_gt 0.0543
_refine_ls_shift/su_max 0.004
_refine_ls_shift/su_mean 0.001
_refine_ls_structure_factor_coef Fsqd
_refine_ls_weighting_details 'calc w=1/[\s^2^(Fo^2^)+(0.0371P)^2^+0.6148P] where P=(Fo^2^+2Fc^2^)/3'
_refine_ls_weighting_scheme calc
_refine_ls_wR_factor_gt 0.0898
_refine_ls_wR_factor_ref 0.0954
_reflns_number_gt 3430
_reflns_number_total 4034
_reflns_threshold_expression >2sigma(I)
_cod_data_source_file om801141n_si_002.cif
_cod_data_source_block Co2
_cod_depositor_comments
;
The following automatic conversions were performed:

'_symmetry_cell_setting' value 'Monoclinic' changed to 'monoclinic'
according to /home/saulius/struct/CIF-dictionaries/cif_core.dic
dictionary named 'cif_core.dic' version 2.4.2 from 2011-04-26.

Automatic conversion script
Id: cif_fix_values 1715 2011-07-08 13:25:40Z adriana 
;
_cod_original_cell_volume 2294.4(8)
_cod_original_sg_symbol_H-M P2(1)/c
_cod_database_code 4068878

loop_
_symmetry_equiv_pos_as_xyz
'x, y, z'
'-x, y+1/2, -z+1/2'
'-x, -y, -z'
'x, -y-1/2, z-1/2'

loop_
_atom_site_label
_atom_site_type_symbol
_atom_site_fract_x
_atom_site_fract_y
_atom_site_fract_z
_atom_site_U_iso_or_equiv
_atom_site_adp_type
_atom_site_occupancy
_atom_site_symmetry_multiplicity
_atom_site_calc_flag
_atom_site_refinement_flags
Co1 Co 0.34772(5) 0.02030(3) 0.17273(3) 0.01916(13) Uani 1 1 d .
Cl2 Cl 0.16833(9) 0.09647(6) 0.08433(5) 0.0322(2) Uani 1 1 d .
Cl1 Cl 0.24496(11) -0.08514(6) 0.23892(6) 0.0382(2) Uani 1 1 d .
N2 N 0.5808(3) 0.04017(15) 0.19047(15) 0.0186(6) Uani 1 1 d .
N1 N 0.4168(3) -0.06289(15) 0.08637(15) 0.0197(6) Uani 1 1 d .
N4 N 0.6086(3) -0.11556(16) 0.03505(16) 0.0230(6) Uani 1 1 d .
H4A H 0.7020 -0.1235 0.0271 0.028 Uiso 1 1 calc R
C7 C 0.5655(3) -0.05979(19) 0.08816(18) 0.0196(7) Uani 1 1 d .
C13 C 0.5462(4) 0.1406(2) 0.2913(2) 0.0247(7) Uani 1 1 d .
N3 N 0.4036(3) 0.12316(17) 0.27005(17) 0.0249(6) Uani 1 1 d .
C6 C 0.4776(4) -0.1575(2) -0.00419(19) 0.0227(7) Uani 1 1 d .
C1 C 0.3575(4) -0.12382(19) 0.02857(18) 0.0215(7) Uani 1 1 d .
C2 C 0.2088(4) -0.1527(2) 0.0020(2) 0.0258(7) Uani 1 1 d .
H2A H 0.1266 -0.1298 0.0232 0.031 Uiso 1 1 calc R
C8 C 0.6624(3) -0.00188(18) 0.14425(19) 0.0193(7) Uani 1 1 d .
C15 C 0.2952(4) 0.1691(2) 0.3077(2) 0.0270(8) Uani 1 1 d .
C9 C 0.8192(3) 0.0106(2) 0.1520(2) 0.0244(8) Uani 1 1 d .
H9A H 0.8749 -0.0187 0.1182 0.029 Uiso 1 1 calc R
C5 C 0.4542(4) -0.2218(2) -0.0625(2) 0.0319(8) Uani 1 1 d .
H5A H 0.5360 -0.2451 -0.0838 0.038 Uiso 1 1 calc R
C18 C 0.0771(4) 0.2550(3) 0.3717(3) 0.0468(11) Uani 1 1 d .
H18A H 0.0013 0.2843 0.3936 0.056 Uiso 1 1 calc R
C20 C 0.2306(4) 0.2472(2) 0.2725(2) 0.0341(9) Uani 1 1 d .
C12 C 0.6512(3) 0.0956(2) 0.24665(19) 0.0222(7) Uani 1 1 d .
C3 C 0.1850(4) -0.2159(2) -0.0563(2) 0.0335(8) Uani 1 1 d .
H3A H 0.0842 -0.2367 -0.0758 0.040 Uiso 1 1 calc R
C11 C 0.8066(4) 0.1095(2) 0.2587(2) 0.0276(8) Uani 1 1 d .
H11A H 0.8556 0.1479 0.2994 0.033 Uiso 1 1 calc R
C16 C 0.2550(4) 0.1338(2) 0.3752(2) 0.0334(9) Uani 1 1 d .
C14 C 0.6158(4) 0.2044(2) 0.3548(2) 0.0374(9) Uani 1 1 d .
H14A H 0.5354 0.2295 0.3793 0.056 Uiso 1 1 calc R
H14B H 0.6672 0.2521 0.3318 0.056 Uiso 1 1 calc R
H14C H 0.6903 0.1733 0.3947 0.056 Uiso 1 1 calc R
C10 C 0.8908(4) 0.0667(2) 0.2104(2) 0.0306(8) Uani 1 1 d .
H10A H 0.9978 0.0761 0.2177 0.037 Uiso 1 1 calc R
C4 C 0.3056(4) -0.2502(2) -0.0877(2) 0.0370(9) Uani 1 1 d .
H4B H 0.2847 -0.2943 -0.1275 0.044 Uiso 1 1 calc R
C17 C 0.1449(4) 0.1796(3) 0.4070(2) 0.0456(11) Uani 1 1 d .
H17A H 0.1167 0.1582 0.4536 0.055 Uiso 1 1 calc R
C22 C 0.3298(5) 0.0517(3) 0.4142(2) 0.0473(11) Uani 1 1 d .
H22A H 0.4172 0.0699 0.4558 0.057 Uiso 1 1 calc R
H22B H 0.3715 0.0175 0.3746 0.057 Uiso 1 1 calc R
C19 C 0.1179(4) 0.2883(2) 0.3050(3) 0.0397(10) Uani 1 1 d .
H19A H 0.0689 0.3399 0.2808 0.048 Uiso 1 1 calc R
C23 C 0.2069(6) 0.3636(3) 0.1639(3) 0.0663(14) Uani 1 1 d .
H23A H 0.2563 0.3827 0.1210 0.099 Uiso 1 1 calc R
H23B H 0.2087 0.4122 0.2014 0.099 Uiso 1 1 calc R
H23C H 0.1008 0.3470 0.1423 0.099 Uiso 1 1 calc R
C21 C 0.2897(5) 0.2866(2) 0.2044(3) 0.0491(11) Uani 1 1 d .
H21A H 0.3972 0.3045 0.2239 0.059 Uiso 1 1 calc R
H21B H 0.2901 0.2395 0.1648 0.059 Uiso 1 1 calc R
C24 C 0.2286(7) -0.0085(3) 0.4506(3) 0.0769(17) Uani 1 1 d .
H24A H 0.2873 -0.0602 0.4734 0.115 Uiso 1 1 calc R
H24B H 0.1421 -0.0278 0.4101 0.115 Uiso 1 1 calc R
H24C H 0.1906 0.0234 0.4921 0.115 Uiso 1 1 calc R

loop_
_atom_site_aniso_label
_atom_site_aniso_U_11
_atom_site_aniso_U_22
_atom_site_aniso_U_33
_atom_site_aniso_U_23
_atom_site_aniso_U_13
_atom_site_aniso_U_12
Co1 0.0159(2) 0.0207(2) 0.0218(2) -0.0006(2) 0.00596(17) 0.00074(18)
Cl2 0.0229(4) 0.0443(5) 0.0308(5) 0.0092(4) 0.0089(4) 0.0122(4)
Cl1 0.0488(6) 0.0328(5) 0.0376(6) 0.0038(4) 0.0195(5) -0.0098(4)
N2 0.0180(13) 0.0170(13) 0.0217(14) 0.0034(11) 0.0063(11) 0.0015(10)
N1 0.0223(14) 0.0187(13) 0.0184(15) 0.0018(12) 0.0046(12) 0.0052(11)
N4 0.0214(14) 0.0257(14) 0.0241(15) 0.0008(12) 0.0099(13) 0.0057(11)
C7 0.0230(17) 0.0182(15) 0.0199(17) 0.0047(13) 0.0101(14) 0.0075(13)
C13 0.0268(18) 0.0223(17) 0.0255(19) -0.0047(14) 0.0067(15) -0.0038(14)
N3 0.0228(15) 0.0239(14) 0.0303(17) -0.0081(12) 0.0106(13) -0.0030(11)
C6 0.0328(19) 0.0171(17) 0.0195(18) 0.0048(14) 0.0084(15) 0.0024(14)
C1 0.0285(18) 0.0192(16) 0.0172(17) 0.0064(14) 0.0054(15) 0.0055(13)
C2 0.0250(17) 0.0274(18) 0.0241(19) 0.0031(15) 0.0025(15) 0.0004(14)
C8 0.0205(16) 0.0178(17) 0.0205(17) 0.0055(13) 0.0062(14) 0.0034(12)
C15 0.0225(17) 0.0275(18) 0.032(2) -0.0137(16) 0.0086(16) -0.0078(14)
C9 0.0192(17) 0.0241(17) 0.032(2) 0.0047(15) 0.0116(15) 0.0020(13)
C5 0.044(2) 0.0292(19) 0.024(2) -0.0009(16) 0.0110(17) 0.0096(16)
C18 0.027(2) 0.051(3) 0.066(3) -0.035(2) 0.018(2) -0.0100(18)
C20 0.035(2) 0.0236(19) 0.046(2) -0.0112(17) 0.0145(19) -0.0049(15)
C12 0.0239(17) 0.0192(16) 0.0228(18) 0.0011(14) 0.0028(15) -0.0020(13)
C3 0.036(2) 0.0302(19) 0.031(2) -0.0024(17) -0.0031(17) -0.0028(16)
C11 0.0210(17) 0.0271(18) 0.033(2) -0.0024(16) 0.0016(15) -0.0079(14)
C16 0.0293(19) 0.040(2) 0.032(2) -0.0155(18) 0.0089(17) -0.0082(16)
C14 0.034(2) 0.039(2) 0.040(2) -0.0178(18) 0.0106(18) -0.0094(16)
C10 0.0185(17) 0.034(2) 0.040(2) 0.0085(17) 0.0077(16) -0.0030(14)
C4 0.056(3) 0.0283(19) 0.024(2) -0.0065(16) 0.0025(19) -0.0030(17)
C17 0.041(2) 0.062(3) 0.040(3) -0.023(2) 0.022(2) -0.017(2)
C22 0.056(3) 0.056(3) 0.030(2) 0.000(2) 0.011(2) -0.005(2)
C19 0.028(2) 0.0280(19) 0.064(3) -0.0193(19) 0.010(2) -0.0043(15)
C23 0.095(4) 0.043(3) 0.055(3) -0.003(2) 0.002(3) 0.009(3)
C21 0.065(3) 0.027(2) 0.062(3) -0.002(2) 0.029(2) 0.0105(19)
C24 0.108(4) 0.057(3) 0.080(4) -0.006(3) 0.054(4) -0.009(3)

loop_
_atom_type_symbol
_atom_type_description
_atom_type_scat_dispersion_real
_atom_type_scat_dispersion_imag
_atom_type_scat_source
C C 0.0033 0.0016 'International Tables Vol C Tables 4.2.6.8 and 6.1.1.4'
H H 0.0000 0.0000 'International Tables Vol C Tables 4.2.6.8 and 6.1.1.4'
N N 0.0061 0.0033 'International Tables Vol C Tables 4.2.6.8 and 6.1.1.4'
Cl Cl 0.1484 0.1585 'International Tables Vol C Tables 4.2.6.8 and 6.1.1.4'
Co Co 0.3494 0.9721 'International Tables Vol C Tables 4.2.6.8 and 6.1.1.4'

loop_
_geom_angle_atom_site_label_1
_geom_angle_atom_site_label_2
_geom_angle_atom_site_label_3
_geom_angle
N2 Co1 N1 76.56(10)
N2 Co1 Cl1 121.69(8)
N1 Co1 Cl1 98.20(7)
N2 Co1 N3 73.97(10)
N1 Co1 N3 150.44(9)
Cl1 Co1 N3 99.05(7)
N2 Co1 Cl2 125.17(7)
N1 Co1 Cl2 95.06(7)
Cl1 Co1 Cl2 113.12(4)
N3 Co1 Cl2 99.97(8)
C12 N2 C8 119.7(3)
C12 N2 Co1 120.8(2)
C8 N2 Co1 119.4(2)
C7 N1 C1 106.2(2)
C7 N1 Co1 113.0(2)
C1 N1 Co1 140.8(2)
C7 N4 C6 106.9(2)
C7 N4 H4A 126.5
C6 N4 H4A 126.5
N1 C7 N4 112.3(3)
N1 C7 C8 119.8(3)
N4 C7 C8 127.8(3)
N3 C13 C12 116.6(3)
N3 C13 C14 125.9(3)
C12 C13 C14 117.5(3)
C13 N3 C15 119.2(3)
C13 N3 Co1 114.4(2)
C15 N3 Co1 126.4(2)
N4 C6 C5 132.0(3)
N4 C6 C1 105.9(3)
C5 C6 C1 122.1(3)
C2 C1 N1 130.8(3)
C2 C1 C6 120.6(3)
N1 C1 C6 108.7(3)
C3 C2 C1 117.5(3)
C3 C2 H2A 121.3
C1 C2 H2A 121.3
N2 C8 C9 122.1(3)
N2 C8 C7 111.2(3)
C9 C8 C7 126.7(3)
C16 C15 C20 122.3(3)
C16 C15 N3 120.0(3)
C20 C15 N3 117.6(3)
C10 C9 C8 117.7(3)
C10 C9 H9A 121.1
C8 C9 H9A 121.1
C4 C5 C6 116.4(3)
C4 C5 H5A 121.8
C6 C5 H5A 121.8
C17 C18 C19 120.7(4)
C17 C18 H18A 119.6
C19 C18 H18A 119.6
C19 C20 C15 118.0(4)
C19 C20 C21 122.2(3)
C15 C20 C21 119.7(3)
N2 C12 C11 121.2(3)
N2 C12 C13 114.1(3)
C11 C12 C13 124.6(3)
C2 C3 C4 121.6(3)
C2 C3 H3A 119.2
C4 C3 H3A 119.2
C12 C11 C10 119.0(3)
C12 C11 H11A 120.5
C10 C11 H11A 120.5
C15 C16 C17 117.2(4)
C15 C16 C22 121.8(3)
C17 C16 C22 121.0(4)
C13 C14 H14A 109.5
C13 C14 H14B 109.5
H14A C14 H14B 109.5
C13 C14 H14C 109.5
H14A C14 H14C 109.5
H14B C14 H14C 109.5
C9 C10 C11 120.1(3)
C9 C10 H10A 119.9
C11 C10 H10A 119.9
C5 C4 C3 121.8(3)
C5 C4 H4B 119.1
C3 C4 H4B 119.1
C18 C17 C16 121.1(4)
C18 C17 H17A 119.5
C16 C17 H17A 119.5
C16 C22 C24 115.9(4)
C16 C22 H22A 108.3
C24 C22 H22A 108.3
C16 C22 H22B 108.3
C24 C22 H22B 108.3
H22A C22 H22B 107.4
C18 C19 C20 120.6(4)
C18 C19 H19A 119.7
C20 C19 H19A 119.7
C21 C23 H23A 109.5
C21 C23 H23B 109.5
H23A C23 H23B 109.5
C21 C23 H23C 109.5
H23A C23 H23C 109.5
H23B C23 H23C 109.5
C23 C21 C20 117.6(4)
C23 C21 H21A 107.9
C20 C21 H21A 107.9
C23 C21 H21B 107.9
C20 C21 H21B 107.9
H21A C21 H21B 107.2
C22 C24 H24A 109.5
C22 C24 H24B 109.5
H24A C24 H24B 109.5
C22 C24 H24C 109.5
H24A C24 H24C 109.5
H24B C24 H24C 109.5

loop_
_geom_bond_atom_site_label_1
_geom_bond_atom_site_label_2
_geom_bond_distance
Co1 N2 2.065(2)
Co1 N1 2.138(2)
Co1 Cl1 2.2625(10)
Co1 N3 2.276(3)
Co1 Cl2 2.2951(11)
N2 C12 1.342(4)
N2 C8 1.345(4)
N1 C7 1.323(4)
N1 C1 1.387(4)
N4 C7 1.359(4)
N4 C6 1.385(4)
N4 H4A 0.8800
C7 C8 1.459(5)
C13 N3 1.281(4)
C13 C12 1.493(4)
C13 C14 1.504(5)
N3 C15 1.448(4)
C6 C5 1.388(4)
C6 C1 1.405(4)
C1 C2 1.387(4)
C2 C3 1.376(5)
C2 H2A 0.9500
C8 C9 1.393(4)
C15 C16 1.397(5)
C15 C20 1.400(5)
C9 C10 1.377(5)
C9 H9A 0.9500
C5 C4 1.381(5)
C5 H5A 0.9500
C18 C17 1.377(6)
C18 C19 1.375(6)
C18 H18A 0.9500
C20 C19 1.393(5)
C20 C21 1.508(5)
C12 C11 1.378(4)
C3 C4 1.399(5)
C3 H3A 0.9500
C11 C10 1.391(5)
C11 H11A 0.9500
C16 C17 1.401(5)
C16 C22 1.505(5)
C14 H14A 0.9800
C14 H14B 0.9800
C14 H14C 0.9800
C10 H10A 0.9500
C4 H4B 0.9500
C17 H17A 0.9500
C22 C24 1.507(6)
C22 H22A 0.9900
C22 H22B 0.9900
C19 H19A 0.9500
C23 C21 1.480(6)
C23 H23A 0.9800
C23 H23B 0.9800
C23 H23C 0.9800
C21 H21A 0.9900
C21 H21B 0.9900
C24 H24A 0.9800
C24 H24B 0.9800
C24 H24C 0.9800

loop_
_geom_torsion_atom_site_label_1
_geom_torsion_atom_site_label_2
_geom_torsion_atom_site_label_3
_geom_torsion_atom_site_label_4
_geom_torsion
N1 Co1 N2 C12 -180.0(2)
Cl1 Co1 N2 C12 -88.6(2)
N3 Co1 N2 C12 2.3(2)
Cl2 Co1 N2 C12 93.3(2)
N1 Co1 N2 C8 1.1(2)
Cl1 Co1 N2 C8 92.5(2)
N3 Co1 N2 C8 -176.6(2)
Cl2 Co1 N2 C8 -85.6(2)
N2 Co1 N1 C7 0.2(2)
Cl1 Co1 N1 C7 -120.6(2)
N3 Co1 N1 C7 4.6(3)
Cl2 Co1 N1 C7 125.1(2)
N2 Co1 N1 C1 177.0(3)
Cl1 Co1 N1 C1 56.2(3)
N3 Co1 N1 C1 -178.6(3)
Cl2 Co1 N1 C1 -58.1(3)
C1 N1 C7 N4 -0.3(3)
Co1 N1 C7 N4 177.59(19)
C1 N1 C7 C8 -179.2(3)
Co1 N1 C7 C8 -1.3(3)
C6 N4 C7 N1 0.3(3)
C6 N4 C7 C8 179.1(3)
C12 C13 N3 C15 -176.1(3)
C14 C13 N3 C15 1.7(5)
C12 C13 N3 Co1 3.3(4)
C14 C13 N3 Co1 -178.9(3)
N2 Co1 N3 C13 -3.1(2)
N1 Co1 N3 C13 -7.5(4)
Cl1 Co1 N3 C13 117.5(2)
Cl2 Co1 N3 C13 -127.0(2)
N2 Co1 N3 C15 176.3(3)
N1 Co1 N3 C15 171.8(2)
Cl1 Co1 N3 C15 -63.2(3)
Cl2 Co1 N3 C15 52.4(3)
C7 N4 C6 C5 -178.2(3)
C7 N4 C6 C1 -0.2(3)
C7 N1 C1 C2 -179.9(3)
Co1 N1 C1 C2 3.2(5)
C7 N1 C1 C6 0.2(3)
Co1 N1 C1 C6 -176.7(2)
N4 C6 C1 C2 -179.9(3)
C5 C6 C1 C2 -1.6(5)
N4 C6 C1 N1 0.0(3)
C5 C6 C1 N1 178.3(3)
N1 C1 C2 C3 -179.0(3)
C6 C1 C2 C3 0.9(5)
C12 N2 C8 C9 -0.6(4)
Co1 N2 C8 C9 178.3(2)
C12 N2 C8 C7 179.1(3)
Co1 N2 C8 C7 -2.0(3)
N1 C7 C8 N2 2.2(4)
N4 C7 C8 N2 -176.6(3)
N1 C7 C8 C9 -178.2(3)
N4 C7 C8 C9 3.1(5)
C13 N3 C15 C16 -90.1(4)
Co1 N3 C15 C16 90.6(4)
C13 N3 C15 C20 91.9(4)
Co1 N3 C15 C20 -87.4(3)
N2 C8 C9 C10 1.3(5)
C7 C8 C9 C10 -178.3(3)
N4 C6 C5 C4 178.9(3)
C1 C6 C5 C4 1.1(5)
C16 C15 C20 C19 -2.6(5)
N3 C15 C20 C19 175.4(3)
C16 C15 C20 C21 174.1(3)
N3 C15 C20 C21 -7.9(5)
C8 N2 C12 C11 -0.8(4)
Co1 N2 C12 C11 -179.7(2)
C8 N2 C12 C13 177.5(3)
Co1 N2 C12 C13 -1.4(4)
N3 C13 C12 N2 -1.5(4)
C14 C13 C12 N2 -179.4(3)
N3 C13 C12 C11 176.7(3)
C14 C13 C12 C11 -1.2(5)
C1 C2 C3 C4 0.2(5)
N2 C12 C11 C10 1.4(5)
C13 C12 C11 C10 -176.8(3)
C20 C15 C16 C17 0.4(5)
N3 C15 C16 C17 -177.5(3)
C20 C15 C16 C22 -177.6(3)
N3 C15 C16 C22 4.6(5)
C8 C9 C10 C11 -0.7(5)
C12 C11 C10 C9 -0.6(5)
C6 C5 C4 C3 0.1(5)
C2 C3 C4 C5 -0.8(6)
C19 C18 C17 C16 -1.3(6)
C15 C16 C17 C18 1.6(5)
C22 C16 C17 C18 179.5(3)
C15 C16 C22 C24 -145.2(4)
C17 C16 C22 C24 37.0(5)
C17 C18 C19 C20 -1.0(5)
C15 C20 C19 C18 2.9(5)
C21 C20 C19 C18 -173.7(4)
C19 C20 C21 C23 -9.9(6)
C15 C20 C21 C23 173.6(4)
